data_1521645
loop_
_publ_author_name
'Nadir, S.'
'Swinnea, J.S.'
'Steinfink, H.'

_publ_section_title
;
 Crystal structure and physical properties of Bi Co P O5
;
_journal_name_full 'Journal of Solid State Chemistry'
_journal_page_first 295
_journal_page_last 301
_journal_volume 148
_journal_year 1999
_chemical_formula_sum 'Bi Co O5 P'
_chemical_name_systematic 'Bi Co P O5'
_space_group_IT_number 14
_symmetry_space_group_name_Hall '-P 2yn'
_symmetry_space_group_name_H-M 'P 1 21/n 1'
_cell_angle_alpha 90
_cell_angle_beta 107.84
_cell_angle_gamma 90
_cell_formula_units_Z 4
_cell_length_a 7.238
_cell_length_b 11.27
_cell_length_c 5.217
_cell_volume 405.100
_citation_journal_id_ASTM JSSCBI
_cod_data_source_file Nadir_JSSCBI_1999_393.cif
_cod_data_source_block Bi1Co1O5P1
_cod_original_cell_volume 405.0996
_cod_original_sg_symbol_Hall '-P 2ybc (x-z,y,z)'
_cod_original_formula_sum 'Bi1 Co1 O5 P1'
_cod_database_code 1521645

loop_
_symmetry_equiv_pos_as_xyz
x,y,z
-x+1/2,y+1/2,-z+1/2
-x,-y,-z
x-1/2,-y-1/2,z-1/2

loop_
_atom_site_label
_atom_site_type_symbol
_atom_site_fract_x
_atom_site_fract_y
_atom_site_fract_z
_atom_site_occupancy
_atom_site_U_iso_or_equiv
O2 O-2 -0.0118 0.2244 0.3136 1 0.0
O1 O-2 0.1627 0.4186 0.4477 1 0.0
O5 O-2 0.1094 0.3276 -0.0178 1 0.0
P1 P+5 0.021 0.3485 0.2158 1 0.0
Bi1 Bi+3 0.1904 0.0981 0.1131 1 0.0
Co1 Co+2 0.8132 0.0838 0.3717 1 0.0
O4 O-2 0.9823 0.0229 0.7453 1 0.0
O3 O-2 0.8311 0.4188 0.1095 1 0.0
